data_1567444
loop_
_publ_author_name
'Yang, Po-Chun'
'Yu, Kuan-Po'
'Hsieh, Chi-Tien'
'Zou, Junjie'
'Fang, Chia-Te'
'Liu, Hsin-Kuan'
'Pao, Chih-Wen'
'Deng, Liang'
'Cheng, Mu-Jeng'
'Lin, Chun-Yi'

_publ_section_title
;
 Stabilization of a high-spin three-coordinate Fe(iii) imidyl complex by
 radical delocalization
;
_journal_issue 33
_journal_name_full 'Chemical Science'
_journal_page_first 9637
_journal_page_last 9643
_journal_paper_doi 10.1039/D2SC02699F
_journal_volume 13
_journal_year 2022
_chemical_formula_sum 'C32 H52 Fe N2'
_chemical_formula_weight 520.60
_chemical_properties_physical Air-sensitive,Moisture-sensitive
_space_group_crystal_system monoclinic
_space_group_IT_number 15
_space_group_name_Hall '-C 2yc'
_space_group_name_H-M_alt 'C 1 2/c 1'
_atom_sites_solution_hydrogens geom
_audit_creation_method SHELXL-2018/3
_audit_update_record
;
2021-11-15 deposited with the CCDC.	2022-08-08 downloaded from the CCDC.
;
_cell_angle_alpha 90
_cell_angle_beta 96.519(8)
_cell_angle_gamma 90
_cell_formula_units_Z 4
_cell_length_a 9.3375(14)
_cell_length_b 15.828(2)
_cell_length_c 21.069(3)
_cell_measurement_reflns_used 4059
_cell_measurement_temperature 110(2)
_cell_measurement_theta_max 26.21
_cell_measurement_theta_min 2.54
_cell_volume 3093.7(8)
_computing_structure_refinement 'SHELXL-2018/3 (Sheldrick, 2018)'
_computing_structure_solution 'SHELXT 2018/2 (Sheldrick, 2018)'
_diffrn_ambient_temperature 110(2)
_diffrn_measured_fraction_theta_full 0.999
_diffrn_measured_fraction_theta_max 0.993
_diffrn_measurement_device_type 'Bruker D8 Venture PHOTON III diffractometer'
_diffrn_measurement_method '\f and \w scans'
_diffrn_radiation_type MoK\a
_diffrn_radiation_wavelength 0.71073
_diffrn_reflns_av_R_equivalents 0.1047
_diffrn_reflns_av_unetI/netI 0.0658
_diffrn_reflns_Laue_measured_fraction_full 0.999
_diffrn_reflns_Laue_measured_fraction_max 0.993
_diffrn_reflns_limit_h_max 11
_diffrn_reflns_limit_h_min -11
_diffrn_reflns_limit_k_max 19
_diffrn_reflns_limit_k_min -19
_diffrn_reflns_limit_l_max 26
_diffrn_reflns_limit_l_min -26
_diffrn_reflns_number 23153
_diffrn_reflns_point_group_measured_fraction_full 0.999
_diffrn_reflns_point_group_measured_fraction_max 0.993
_diffrn_reflns_theta_full 25.242
_diffrn_reflns_theta_max 26.598
_diffrn_reflns_theta_min 1.946
_exptl_absorpt_coefficient_mu 0.508
_exptl_absorpt_correction_T_max 0.7454
_exptl_absorpt_correction_T_min 0.5728
_exptl_absorpt_correction_type numerical
_exptl_absorpt_process_details
;
 SADABS 2016/2: Krause, L., Herbst-Irmer, R., Sheldrick G.M. & Stalke D.,
 J. Appl. Cryst. 48 (2015) 3-10
;
_exptl_crystal_colour red
_exptl_crystal_density_diffrn 1.118
_exptl_crystal_description pallet
_exptl_crystal_F_000 1136
_exptl_crystal_preparation 'Magnetic properties'
_exptl_crystal_recrystallization_method 'Re-crystallisation from solvent: pentane'
_exptl_crystal_size_max 0.134
_exptl_crystal_size_mid 0.104
_exptl_crystal_size_min 0.040
_refine_diff_density_max 1.370
_refine_diff_density_min -2.230
_refine_diff_density_rms 0.172
_refine_ls_extinction_method none
_refine_ls_goodness_of_fit_ref 1.176
_refine_ls_hydrogen_treatment constr
_refine_ls_matrix_type full
_refine_ls_number_parameters 166
_refine_ls_number_reflns 3220
_refine_ls_number_restraints 6
_refine_ls_restrained_S_all 1.179
_refine_ls_R_factor_all 0.1414
_refine_ls_R_factor_gt 0.1255
_refine_ls_shift/su_max 0.000
_refine_ls_shift/su_mean 0.000
_refine_ls_structure_factor_coef Fsqd
_refine_ls_weighting_details 'w=1/[\s^2^(Fo^2^)+(0.0849P)^2^+90.4149P] where P=(Fo^2^+2Fc^2^)/3'
_refine_ls_weighting_scheme calc
_refine_ls_wR_factor_gt 0.3210
_refine_ls_wR_factor_ref 0.3290
_reflns_Friedel_coverage 0.000
_reflns_number_gt 2696
_reflns_number_total 3220
_reflns_threshold_expression 'I > 2\s(I)'
_cod_data_source_file d2sc02699f2.cif
_cod_data_source_block 21may70_0m_a_sq
_cod_depositor_comments 'Adding full bibliography for 1567442--1567445.cif.'
_cod_original_cell_volume 3093.8(8)
_cod_original_sg_symbol_H-M 'C 2/c'
_cod_database_code 1567444
_shelx_shelxl_version_number 2018/3
_shelx_space_group_comment
;
The symmetry employed for this shelxl refinement is uniquely defined
by the following loop, which should always be used as a source of
symmetry information in preference to the above space-group names.
They are only intended as comments.
;
_shelx_estimated_absorpt_t_min 0.935
_shelx_estimated_absorpt_t_max 0.980

loop_
_space_group_symop_operation_xyz
'x, y, z'
'-x, y, -z+1/2'
'x+1/2, y+1/2, z'
'-x+1/2, y+1/2, -z+1/2'
'-x, -y, -z'
'x, -y, z-1/2'
'-x+1/2, -y+1/2, -z'
'x+1/2, -y+1/2, z-1/2'

loop_
_atom_site_label
_atom_site_type_symbol
_atom_site_fract_x
_atom_site_fract_y
_atom_site_fract_z
_atom_site_U_iso_or_equiv
_atom_site_adp_type
_atom_site_occupancy
_atom_site_site_symmetry_order
_atom_site_calc_flag
_atom_site_refinement_flags_posn
_atom_site_refinement_flags_adp
_atom_site_refinement_flags_occupancy
_atom_site_disorder_assembly
_atom_site_disorder_group
Fe1 Fe 0.500000 0.23278(10) 0.750000 0.0178(4) Uani 1 2 d S T P . .
N1 N 0.5189(6) 0.2364(4) 0.6631(3) 0.0155(11) Uani 1 1 d . . . . .
C1 C 0.4498(7) 0.3059(4) 0.6295(3) 0.0158(13) Uani 1 1 d . . . . .
C2 C 0.2982(8) 0.3045(5) 0.6118(3) 0.0203(15) Uani 1 1 d . . . . .
C3 C 0.2325(9) 0.3743(5) 0.5801(4) 0.0232(16) Uani 1 1 d . . . . .
H3 H 0.131078 0.374039 0.568693 0.028 Uiso 1 1 calc R U . . .
C4 C 0.3124(10) 0.4445(5) 0.5648(4) 0.0301(19) Uani 1 1 d . . . . .
H4 H 0.266622 0.489783 0.540815 0.036 Uiso 1 1 calc R U . . .
C5 C 0.4566(10) 0.4475(4) 0.5844(4) 0.0287(18) Uani 1 1 d . . . . .
H5 H 0.510473 0.496034 0.575173 0.034 Uiso 1 1 calc R U . . .
C6 C 0.5257(8) 0.3803(4) 0.6178(3) 0.0189(14) Uani 1 1 d . . . . .
C7 C 0.2035(7) 0.2334(5) 0.6300(4) 0.0234(15) Uani 1 1 d . . . . .
H7 H 0.268215 0.185554 0.645396 0.028 Uiso 1 1 calc R U . . .
C8 C 0.1008(8) 0.2009(6) 0.5750(4) 0.0295(18) Uani 1 1 d . . . . .
H8A H 0.030031 0.244782 0.561237 0.044 Uiso 1 1 calc R U . . .
H8B H 0.050777 0.150762 0.588683 0.044 Uiso 1 1 calc R U . . .
H8C H 0.154807 0.185871 0.539370 0.044 Uiso 1 1 calc R U . . .
C9 C 0.1192(10) 0.2600(7) 0.6862(4) 0.039(2) Uani 1 1 d . . . . .
H9A H 0.060704 0.310082 0.673947 0.058 Uiso 1 1 calc R U . . .
H9B H 0.187432 0.273174 0.723761 0.058 Uiso 1 1 calc R U . . .
H9C H 0.056187 0.213638 0.696437 0.058 Uiso 1 1 calc R U . . .
C10 C 0.6850(9) 0.3916(4) 0.6453(4) 0.0252(17) Uani 1 1 d . . . . .
H10 H 0.722018 0.335645 0.661969 0.030 Uiso 1 1 calc R U . . .
C11 C 0.7804(10) 0.4212(6) 0.5952(5) 0.040(2) Uani 1 1 d . . . . .
H11A H 0.772766 0.381059 0.559558 0.060 Uiso 1 1 calc R U . . .
H11B H 0.880758 0.424296 0.614522 0.060 Uiso 1 1 calc R U . . .
H11C H 0.748628 0.477150 0.579449 0.060 Uiso 1 1 calc R U . . .
C12 C 0.6966(11) 0.4541(6) 0.7012(5) 0.043(2) Uani 1 1 d . . . . .
H12A H 0.668689 0.510574 0.685335 0.064 Uiso 1 1 calc R U . . .
H12B H 0.796202 0.455382 0.721715 0.064 Uiso 1 1 calc R U . . .
H12C H 0.632377 0.436139 0.732363 0.064 Uiso 1 1 calc R U . . .
C13 C 0.5860(7) 0.1687(4) 0.6269(3) 0.0169(14) Uani 1 1 d . . . . .
C14 C 0.4770(9) 0.1292(6) 0.5765(5) 0.039(2) Uani 1 1 d . . . . .
H14A H 0.435976 0.173153 0.547100 0.059 Uiso 1 1 calc R U . . .
H14B H 0.399848 0.102505 0.597239 0.059 Uiso 1 1 calc R U . . .
H14C H 0.524976 0.086552 0.552642 0.059 Uiso 1 1 calc R U . . .
C15 C 0.7069(13) 0.1999(7) 0.5917(6) 0.061(4) Uani 1 1 d . . . . .
H15A H 0.737062 0.154724 0.564333 0.091 Uiso 1 1 calc R U . . .
H15B H 0.788487 0.216640 0.622536 0.091 Uiso 1 1 calc R U . . .
H15C H 0.673855 0.248635 0.565349 0.091 Uiso 1 1 calc R U . . .
C16 C 0.6360(16) 0.1004(7) 0.6751(5) 0.066(4) Uani 1 1 d . U . . .
H16A H 0.673467 0.052196 0.652880 0.099 Uiso 1 1 calc R U . . .
H16B H 0.554642 0.081912 0.697235 0.099 Uiso 1 1 calc R U . . .
H16C H 0.712256 0.122976 0.706313 0.099 Uiso 1 1 calc R U . . .

loop_
_atom_site_aniso_label
_atom_site_aniso_U_11
_atom_site_aniso_U_22
_atom_site_aniso_U_33
_atom_site_aniso_U_23
_atom_site_aniso_U_13
_atom_site_aniso_U_12
Fe1 0.0224(8) 0.0200(7) 0.0109(7) 0.000 0.0009(5) 0.000
N1 0.018(3) 0.013(3) 0.015(3) -0.003(2) 0.003(2) 0.001(2)
C1 0.021(3) 0.015(3) 0.011(3) -0.001(2) 0.000(2) 0.001(3)
C2 0.025(4) 0.020(3) 0.016(3) -0.005(3) 0.004(3) 0.003(3)
C3 0.027(4) 0.020(4) 0.021(4) -0.004(3) -0.002(3) 0.008(3)
C4 0.050(5) 0.014(4) 0.024(4) 0.000(3) -0.003(4) 0.017(3)
C5 0.051(5) 0.004(3) 0.034(4) 0.000(3) 0.012(4) -0.003(3)
C6 0.021(4) 0.014(3) 0.021(3) -0.002(3) 0.001(3) 0.001(3)
C7 0.017(3) 0.025(4) 0.030(4) -0.002(3) 0.007(3) 0.002(3)
C8 0.018(4) 0.036(4) 0.035(4) -0.002(4) 0.005(3) -0.005(3)
C9 0.033(5) 0.052(6) 0.032(4) 0.006(4) 0.006(3) -0.005(4)
C10 0.029(4) 0.009(3) 0.037(4) -0.003(3) 0.004(3) -0.008(3)
C11 0.039(5) 0.039(5) 0.042(5) 0.000(4) 0.007(4) -0.014(4)
C12 0.048(6) 0.033(5) 0.046(5) -0.017(4) -0.005(4) -0.010(4)
C13 0.011(3) 0.020(3) 0.019(3) -0.003(3) 0.000(3) -0.001(3)
C14 0.025(4) 0.032(5) 0.061(6) -0.024(4) -0.001(4) 0.001(4)
C15 0.057(7) 0.042(6) 0.094(9) -0.039(6) 0.053(7) -0.019(5)
C16 0.124(10) 0.052(6) 0.022(4) 0.004(4) 0.001(5) 0.056(7)

loop_
_atom_type_symbol
_atom_type_description
_atom_type_scat_dispersion_real
_atom_type_scat_dispersion_imag
_atom_type_scat_source
C C 0.0033 0.0016 'International Tables Vol C Tables 4.2.6.8 and 6.1.1.4'
H H 0.0000 0.0000 'International Tables Vol C Tables 4.2.6.8 and 6.1.1.4'
Fe Fe 0.3463 0.8444 'International Tables Vol C Tables 4.2.6.8 and 6.1.1.4'
N N 0.0061 0.0033 'International Tables Vol C Tables 4.2.6.8 and 6.1.1.4'

loop_
_geom_angle_atom_site_label_1
_geom_angle_atom_site_label_2
_geom_angle_atom_site_label_3
_geom_angle
_geom_angle_site_symmetry_1
_geom_angle_site_symmetry_3
_geom_angle_publ_flag
N1 Fe1 N1 176.5(4) . 2_656 ?
C1 N1 C13 119.6(5) . . ?
C1 N1 Fe1 115.1(4) . . ?
C13 N1 Fe1 125.0(5) . . ?
C6 C1 C2 118.1(6) . . ?
C6 C1 N1 121.6(6) . . ?
C2 C1 N1 120.0(6) . . ?
C3 C2 C1 118.9(7) . . ?
C3 C2 C7 118.3(7) . . ?
C1 C2 C7 122.7(7) . . ?
C4 C3 C2 121.5(7) . . ?
C5 C4 C3 119.6(7) . . ?
C4 C5 C6 120.8(7) . . ?
C5 C6 C1 120.9(7) . . ?
C5 C6 C10 118.2(7) . . ?
C1 C6 C10 120.8(6) . . ?
C2 C7 C8 113.6(6) . . ?
C2 C7 C9 110.8(7) . . ?
C8 C7 C9 110.2(6) . . ?
C11 C10 C12 109.7(7) . . ?
C11 C10 C6 112.8(7) . . ?
C12 C10 C6 110.1(7) . . ?
N1 C13 C15 113.5(6) . . ?
N1 C13 C14 111.5(6) . . ?
C15 C13 C14 105.7(8) . . ?
N1 C13 C16 106.5(6) . . ?
C15 C13 C16 111.9(9) . . ?
C14 C13 C16 107.8(8) . . ?

loop_
_geom_bond_atom_site_label_1
_geom_bond_atom_site_label_2
_geom_bond_distance
_geom_bond_site_symmetry_2
_geom_bond_publ_flag
Fe1 N1 1.859(5) . ?
Fe1 N1 1.859(5) 2_656 ?
N1 C1 1.423(9) . ?
N1 C13 1.494(9) . ?
C1 C6 1.412(10) . ?
C1 C2 1.422(10) . ?
C2 C3 1.397(10) . ?
C2 C7 1.506(11) . ?
C3 C4 1.396(12) . ?
C4 C5 1.364(13) . ?
C5 C6 1.392(10) . ?
C6 C10 1.544(10) . ?
C7 C8 1.509(11) . ?
C7 C9 1.553(11) . ?
C10 C11 1.529(12) . ?
C10 C12 1.533(11) . ?
C13 C15 1.503(11) . ?
C13 C14 1.519(10) . ?
C13 C16 1.520(11) . ?
